data_4024019
loop_
_publ_author_name
'Devarajulu Sureshkumar'
'Venkataraman Ganesh'
'Srinivasan Chandrasekaran'

_publ_contact_author_address
; 
Department of Organic Chemistry
Indian Institute of Science
Bangaloe 560012, Karnataka
India
;
_publ_contact_author_email scn@orgchem.iisc.ernet.in
_publ_contact_author_fax '+91 80 23602423'
_publ_contact_author_name 'Prof. Srinivasan Chandrasekaran'
_publ_contact_author_phone '+91 80 22932404'
_publ_section_title
;
 Conformationally Locked Bridged Bicyclic Diselenides: Synthesis,
 Structure, Se&#x00B7;&#x00B7;&#x00B7;O Interaction, and Theoretical Studies
;
_journal_name_full 'Journal of Organic Chemistry'
_journal_page_first 5313
_journal_page_last 5319
_journal_paper_doi 10.1021/jo070705k
_journal_volume 72
_journal_year 2007
_chemical_formula_moiety 'C17 H25 N O3 S Se2'
_chemical_formula_sum 'C17 H25 N O3 S Se2'
_chemical_formula_weight 481.36
_chemical_melting_point 445.15
_chemical_name_common 'locked bridged bicyclic diselenide'
_chemical_name_systematic
;
 ?
;
_space_group_IT_number 2
_symmetry_cell_setting triclinic
_symmetry_space_group_name_Hall '-P 1'
_symmetry_space_group_name_H-M 'P -1'
_atom_sites_solution_hydrogens geom
_atom_sites_solution_primary direct
_atom_sites_solution_secondary difmap
_audit_creation_method SHELXL-97
_cell_angle_alpha 65.201(2)
_cell_angle_beta 70.241(2)
_cell_angle_gamma 87.150(2)
_cell_formula_units_Z 4
_cell_length_a 12.7759(17)
_cell_length_b 13.2442(18)
_cell_length_c 13.9926(18)
_cell_measurement_temperature 296(2)
_cell_measurement_theta_max 25.00
_cell_measurement_theta_min 1.70
_cell_volume 2011.0(5)
_computing_cell_refinement SMART
_computing_data_collection 'SMART (Bruker, 1998)'
_computing_data_reduction 'SAINT (Bruker, 1998)'
_computing_molecular_graphics 'Ortep-3 for Windows (Farrugia, 1997) and CAMERON (Watkin et al., 1993)'
_computing_publication_material 'PLATON (Spek, 2003)'
_computing_structure_refinement 'SHELXL-97 (Sheldrick, 1997)'
_computing_structure_solution 'SIR92 (Altomare et al., 1993)'
_diffrn_ambient_temperature 296(2)
_diffrn_measured_fraction_theta_full 0.998
_diffrn_measured_fraction_theta_max 0.998
_diffrn_measurement_device_type 'Bruker SMART CCD area detector'
_diffrn_measurement_method '\f and \w scans'
_diffrn_radiation_monochromator graphite
_diffrn_radiation_source 'fine-focus sealed tube'
_diffrn_radiation_type MoK\a
_diffrn_radiation_wavelength 0.71073
_diffrn_reflns_av_R_equivalents 0.0384
_diffrn_reflns_av_sigmaI/netI 0.0520
_diffrn_reflns_limit_h_max 15
_diffrn_reflns_limit_h_min -15
_diffrn_reflns_limit_k_max 15
_diffrn_reflns_limit_k_min -15
_diffrn_reflns_limit_l_max 16
_diffrn_reflns_limit_l_min -16
_diffrn_reflns_number 19471
_diffrn_reflns_theta_full 25.00
_diffrn_reflns_theta_max 25.00
_diffrn_reflns_theta_min 1.70
_exptl_absorpt_coefficient_mu 3.795
_exptl_absorpt_correction_T_max 0.9280
_exptl_absorpt_correction_T_min 0.4505
_exptl_absorpt_correction_type multi-scan
_exptl_absorpt_process_details '(SADABS; Sheldrick, 1997)'
_exptl_crystal_colour red
_exptl_crystal_density_diffrn 1.590
_exptl_crystal_density_method 'not measured'
_exptl_crystal_description block
_exptl_crystal_F_000 968
_exptl_crystal_size_max 0.25
_exptl_crystal_size_mid 0.19
_exptl_crystal_size_min 0.02
_refine_diff_density_max 0.531
_refine_diff_density_min -0.368
_refine_diff_density_rms 0.069
_refine_ls_extinction_method none
_refine_ls_goodness_of_fit_ref 0.939
_refine_ls_hydrogen_treatment refall
_refine_ls_matrix_type full
_refine_ls_number_parameters 443
_refine_ls_number_reflns 7078
_refine_ls_number_restraints 0
_refine_ls_restrained_S_all 0.939
_refine_ls_R_factor_all 0.0841
_refine_ls_R_factor_gt 0.0441
_refine_ls_shift/su_max 0.005
_refine_ls_shift/su_mean 0.000
_refine_ls_structure_factor_coef Fsqd
_refine_ls_weighting_details 'calc w=1/[\s^2^(Fo^2^)+(0.0498P)^2^+0.0000P] where P=(Fo^2^+2Fc^2^)/3'
_refine_ls_weighting_scheme calc
_refine_ls_wR_factor_gt 0.0886
_refine_ls_wR_factor_ref 0.0980
_reflns_number_gt 4497
_reflns_number_total 7078
_reflns_threshold_expression I>2sigma(I)
_cod_data_source_file jo070705ksi20070405_075852_09.cif
_cod_data_source_block compound21
_cod_depositor_comments
;
The following automatic conversions were performed:
'_symmetry_cell_setting' value 'Triclinic' changed to 'triclinic'
according to '/home/saulius/struct/CIF-dictionaries/cif_core.dic'
dictionary named 'cif_core.dic' version 2.4.1 from 2010-06-29.

Automatic conversion script
Id: cif_fix_enum 1527 2010-12-29 10:47:43Z saulius 

The following automatic conversions were performed:

'_chemical_melting_point' value '172 deg' was changed to '445.15' -
it was converted from degrees Celsius(C) to Kelvins(K).

Automatic conversion script
Id: cif_fix_values 1646 2011-03-28 12:23:43Z adriana 
;
_cod_database_code 4024019

loop_
_symmetry_equiv_pos_as_xyz
'x, y, z'
'-x, -y, -z'

loop_
_atom_site_label
_atom_site_type_symbol
_atom_site_fract_x
_atom_site_fract_y
_atom_site_fract_z
_atom_site_U_iso_or_equiv
_atom_site_adp_type
_atom_site_occupancy
_atom_site_symmetry_multiplicity
_atom_site_calc_flag
_atom_site_refinement_flags
_atom_site_disorder_assembly
_atom_site_disorder_group
Se2 Se 0.11936(5) 0.62316(4) 0.28399(5) 0.07216(18) Uani 1 1 d . . .
Se3 Se -0.13467(4) 0.32217(4) 0.17775(4) 0.06850(17) Uani 1 1 d . . .
Se4 Se -0.02015(5) 0.39263(4) 0.24263(5) 0.07032(17) Uani 1 1 d . . .
Se1 Se 0.06976(5) 0.63603(4) 0.45697(4) 0.07021(17) Uani 1 1 d . . .
S5 S 0.28178(10) 1.01486(9) 0.37895(10) 0.0518(3) Uani 1 1 d . . .
S6 S 0.14768(11) 0.14367(9) -0.08338(9) 0.0520(3) Uani 1 1 d . . .
O1 O 0.2938(2) 0.9460(2) 0.1095(2) 0.0507(7) Uani 1 1 d . . .
H1 H 0.2652 0.9673 0.0609 0.076 Uiso 1 1 calc R . .
O4 O 0.2538(2) 0.2435(2) 0.1070(2) 0.0503(7) Uani 1 1 d . . .
H4 H 0.2743 0.2207 0.1613 0.075 Uiso 1 1 calc R . .
O5 O 0.2199(3) 0.0559(2) -0.0733(2) 0.0645(9) Uani 1 1 d . . .
O3 O 0.1979(3) 0.9858(3) 0.4869(3) 0.0667(9) Uani 1 1 d . . .
C6 C 0.0774(3) 0.8404(3) 0.2713(3) 0.0476(11) Uani 1 1 d . . .
H6A H 0.0902 0.9213 0.2313 0.057 Uiso 1 1 calc R . .
H6B H 0.0001 0.8178 0.2867 0.057 Uiso 1 1 calc R . .
N2 N 0.1212(3) 0.1617(3) 0.0293(3) 0.0476(9) Uani 1 1 d . . .
H2A H 0.1457 0.1186 0.0812 0.057 Uiso 1 1 calc R . .
N1 N 0.2422(3) 0.9591(3) 0.3123(3) 0.0492(9) Uani 1 1 d . . .
H1A H 0.2337 1.0015 0.2497 0.059 Uiso 1 1 calc R . .
C23 C 0.0215(3) 0.1789(3) 0.2485(3) 0.0478(11) Uani 1 1 d . . .
H23A H 0.0706 0.1212 0.2459 0.057 Uiso 1 1 calc R . .
H23B H -0.0349 0.1511 0.3232 0.057 Uiso 1 1 calc R . .
C2 C 0.2204(3) 0.8361(3) 0.3570(3) 0.0460(10) Uani 1 1 d . . .
H2 H 0.2336 0.8021 0.4285 0.055 Uiso 1 1 calc R . .
C22 C 0.0889(3) 0.2830(3) 0.2259(3) 0.0478(11) Uani 1 1 d . . .
H22 H 0.1231 0.2636 0.2835 0.057 Uiso 1 1 calc R . .
C21 C 0.1817(3) 0.3305(3) 0.1103(4) 0.0475(11) Uani 1 1 d . . .
C7 C 0.0157(4) 0.8463(4) 0.4594(4) 0.0614(13) Uani 1 1 d . . .
H7A H 0.0199 0.9264 0.4221 0.092 Uiso 1 1 calc R . .
H7B H 0.0344 0.8253 0.5257 0.092 Uiso 1 1 calc R . .
H7C H -0.0588 0.8143 0.4800 0.092 Uiso 1 1 calc R . .
C19 C 0.0541(3) 0.2533(3) 0.0433(3) 0.0460(10) Uani 1 1 d . . .
H19 H 0.0155 0.2787 -0.0112 0.055 Uiso 1 1 calc R . .
C5 C 0.1547(4) 0.7888(3) 0.1982(4) 0.0508(11) Uani 1 1 d . . .
H5 H 0.1381 0.8127 0.1288 0.061 Uiso 1 1 calc R . .
O6 O 0.0449(3) 0.1330(3) -0.0989(3) 0.0690(9) Uani 1 1 d . . .
O2 O 0.3140(3) 1.1308(2) 0.3014(3) 0.0706(9) Uani 1 1 d . . .
C4 C 0.2766(3) 0.8240(3) 0.1680(3) 0.0463(10) Uani 1 1 d . . .
C8 C 0.3590(4) 0.7740(4) 0.0923(4) 0.0617(13) Uani 1 1 d . . .
H8 H 0.3616 0.6954 0.1403 0.074 Uiso 1 1 calc R . .
C3 C 0.3029(3) 0.7940(3) 0.2758(3) 0.0473(11) Uani 1 1 d . . .
H3A H 0.3006 0.7134 0.3141 0.057 Uiso 1 1 calc R . .
H3B H 0.3781 0.8263 0.2555 0.057 Uiso 1 1 calc R . .
C1 C 0.0977(4) 0.8035(3) 0.3808(3) 0.0484(11) Uani 1 1 d . . .
C18 C -0.0344(3) 0.2042(3) 0.1628(4) 0.0495(11) Uani 1 1 d . . .
C24 C -0.1107(4) 0.1058(4) 0.1855(4) 0.0673(14) Uani 1 1 d . . .
H24A H -0.0667 0.0472 0.1770 0.101 Uiso 1 1 calc R . .
H24B H -0.1497 0.1297 0.1331 0.101 Uiso 1 1 calc R . .
H24C H -0.1639 0.0784 0.2607 0.101 Uiso 1 1 calc R . .
C20 C 0.1315(3) 0.3522(3) 0.0199(3) 0.0476(11) Uani 1 1 d . . .
H20A H 0.1918 0.3710 -0.0513 0.057 Uiso 1 1 calc R . .
H20B H 0.0895 0.4165 0.0125 0.057 Uiso 1 1 calc R . .
C16 C 0.4000(4) 0.8916(4) 0.5095(4) 0.0546(12) Uani 1 1 d . . .
H16 H 0.3347 0.8791 0.5704 0.065 Uiso 1 1 calc R . .
C11 C 0.4023(3) 0.9548(3) 0.4022(3) 0.0470(11) Uani 1 1 d . . .
C28 C 0.2259(4) 0.2682(3) -0.1954(3) 0.0508(11) Uani 1 1 d . . .
C14 C 0.5923(4) 0.8617(4) 0.4378(5) 0.0663(14) Uani 1 1 d . . .
C25 C 0.2528(4) 0.4360(4) 0.0856(4) 0.0641(13) Uani 1 1 d . . .
H25 H 0.2024 0.4944 0.0849 0.077 Uiso 1 1 calc R . .
C15 C 0.4954(5) 0.8468(4) 0.5264(4) 0.0661(13) Uani 1 1 d . . .
H15 H 0.4942 0.8054 0.5994 0.079 Uiso 1 1 calc R . .
C12 C 0.4994(4) 0.9728(4) 0.3121(4) 0.0622(13) Uani 1 1 d . . .
H12 H 0.5017 1.0165 0.2391 0.075 Uiso 1 1 calc R . .
C27 C 0.3014(5) 0.4174(4) 0.1763(5) 0.0922(18) Uani 1 1 d . . .
H27A H 0.2416 0.4010 0.2463 0.138 Uiso 1 1 calc R . .
H27B H 0.3473 0.4838 0.1555 0.138 Uiso 1 1 calc R . .
H27C H 0.3459 0.3558 0.1844 0.138 Uiso 1 1 calc R . .
C33 C 0.1753(5) 0.3448(4) -0.2625(4) 0.0676(14) Uani 1 1 d . . .
H33 H 0.1020 0.3285 -0.2543 0.081 Uiso 1 1 calc R . .
C10 C 0.3215(4) 0.7769(4) -0.0017(4) 0.0772(15) Uani 1 1 d . . .
H10A H 0.3076 0.8517 -0.0436 0.116 Uiso 1 1 calc R . .
H10B H 0.2542 0.7272 0.0304 0.116 Uiso 1 1 calc R . .
H10C H 0.3792 0.7538 -0.0508 0.116 Uiso 1 1 calc R . .
C9 C 0.4771(4) 0.8328(5) 0.0416(5) 0.0933(19) Uani 1 1 d . . .
H9A H 0.5282 0.7910 0.0087 0.140 Uiso 1 1 calc R . .
H9B H 0.4977 0.8380 0.0994 0.140 Uiso 1 1 calc R . .
H9C H 0.4797 0.9066 -0.0152 0.140 Uiso 1 1 calc R . .
C13 C 0.5920(4) 0.9258(5) 0.3314(5) 0.0764(16) Uani 1 1 d . . .
H13 H 0.6571 0.9376 0.2704 0.092 Uiso 1 1 calc R . .
C26 C 0.3456(4) 0.4811(4) -0.0303(5) 0.0913(18) Uani 1 1 d . . .
H26A H 0.3889 0.5445 -0.0407 0.137 Uiso 1 1 calc R . .
H26B H 0.3128 0.5033 -0.0875 0.137 Uiso 1 1 calc R . .
H26C H 0.3932 0.4237 -0.0351 0.137 Uiso 1 1 calc R . .
C31 C 0.3405(7) 0.4734(5) -0.3553(5) 0.0929(19) Uani 1 1 d . . .
C29 C 0.3333(5) 0.2910(5) -0.2080(4) 0.0812(16) Uani 1 1 d . . .
H29 H 0.3681 0.2380 -0.1637 0.097 Uiso 1 1 calc R . .
C32 C 0.2347(6) 0.4466(5) -0.3426(5) 0.0869(18) Uani 1 1 d . . .
H32 H 0.2008 0.4980 -0.3891 0.104 Uiso 1 1 calc R . .
C17 C 0.6946(5) 0.8063(5) 0.4578(6) 0.109(2) Uani 1 1 d . . .
H17A H 0.7045 0.7460 0.4356 0.163 Uiso 1 1 calc R . .
H17B H 0.6844 0.7776 0.5361 0.163 Uiso 1 1 calc R . .
H17C H 0.7595 0.8603 0.4143 0.163 Uiso 1 1 calc R . .
C30 C 0.3900(5) 0.3937(6) -0.2875(5) 0.102(2) Uani 1 1 d . . .
H30 H 0.4634 0.4100 -0.2957 0.123 Uiso 1 1 calc R . .
C34 C 0.4003(7) 0.5889(5) -0.4398(7) 0.171(4) Uani 1 1 d . . .
H34A H 0.4027 0.6018 -0.5133 0.256 Uiso 1 1 calc R . .
H34B H 0.4752 0.5933 -0.4401 0.256 Uiso 1 1 calc R . .
H34C H 0.3609 0.6445 -0.4193 0.256 Uiso 1 1 calc R . .

loop_
_atom_site_aniso_label
_atom_site_aniso_U_11
_atom_site_aniso_U_22
_atom_site_aniso_U_33
_atom_site_aniso_U_23
_atom_site_aniso_U_13
_atom_site_aniso_U_12
Se2 0.0928(4) 0.0501(3) 0.0847(4) -0.0378(3) -0.0318(3) 0.0009(3)
Se3 0.0575(3) 0.0674(3) 0.0791(4) -0.0325(3) -0.0230(3) 0.0243(3)
Se4 0.0792(4) 0.0651(3) 0.0775(4) -0.0477(3) -0.0206(3) 0.0254(3)
Se1 0.0887(4) 0.0471(3) 0.0636(3) -0.0146(2) -0.0228(3) -0.0095(3)
S5 0.0623(8) 0.0500(7) 0.0595(8) -0.0321(6) -0.0299(6) 0.0103(6)
S6 0.0751(8) 0.0481(6) 0.0427(6) -0.0228(5) -0.0289(6) 0.0134(6)
O1 0.065(2) 0.0443(17) 0.0474(18) -0.0202(14) -0.0248(15) 0.0104(14)
O4 0.0565(19) 0.0432(17) 0.061(2) -0.0278(16) -0.0260(16) 0.0173(14)
O5 0.105(3) 0.0540(19) 0.0456(18) -0.0273(15) -0.0339(18) 0.0289(18)
O3 0.059(2) 0.094(2) 0.069(2) -0.056(2) -0.0224(18) 0.0176(17)
C6 0.045(3) 0.054(3) 0.053(3) -0.026(2) -0.024(2) 0.009(2)
N2 0.071(2) 0.043(2) 0.0355(19) -0.0177(16) -0.0267(18) 0.0184(18)
N1 0.069(2) 0.041(2) 0.051(2) -0.0194(17) -0.0370(19) 0.0083(18)
C23 0.055(3) 0.050(3) 0.038(2) -0.020(2) -0.015(2) 0.012(2)
C2 0.057(3) 0.047(3) 0.044(2) -0.021(2) -0.029(2) 0.009(2)
C22 0.057(3) 0.047(3) 0.050(3) -0.030(2) -0.022(2) 0.017(2)
C21 0.051(3) 0.037(2) 0.058(3) -0.024(2) -0.019(2) 0.009(2)
C7 0.060(3) 0.075(3) 0.051(3) -0.033(3) -0.013(2) 0.005(3)
C19 0.054(3) 0.042(2) 0.044(3) -0.017(2) -0.023(2) 0.012(2)
C5 0.059(3) 0.054(3) 0.054(3) -0.029(2) -0.031(2) 0.017(2)
O6 0.091(3) 0.072(2) 0.064(2) -0.0313(18) -0.0462(19) 0.0053(18)
O2 0.102(3) 0.0437(18) 0.083(2) -0.0252(18) -0.056(2) 0.0082(17)
C4 0.049(3) 0.049(3) 0.050(3) -0.025(2) -0.025(2) 0.015(2)
C8 0.061(3) 0.063(3) 0.064(3) -0.034(3) -0.019(3) 0.024(3)
C3 0.048(3) 0.041(2) 0.058(3) -0.019(2) -0.027(2) 0.010(2)
C1 0.055(3) 0.046(2) 0.048(3) -0.021(2) -0.020(2) 0.005(2)
C18 0.048(3) 0.044(2) 0.054(3) -0.021(2) -0.015(2) 0.009(2)
C24 0.065(3) 0.062(3) 0.074(3) -0.023(3) -0.029(3) 0.001(3)
C20 0.056(3) 0.036(2) 0.042(2) -0.014(2) -0.012(2) 0.010(2)
C16 0.057(3) 0.058(3) 0.052(3) -0.029(2) -0.015(2) 0.005(2)
C11 0.053(3) 0.054(3) 0.042(3) -0.028(2) -0.016(2) 0.000(2)
C28 0.068(3) 0.050(3) 0.037(2) -0.022(2) -0.019(2) 0.014(2)
C14 0.059(3) 0.080(4) 0.098(4) -0.062(3) -0.042(3) 0.020(3)
C25 0.064(3) 0.043(3) 0.094(4) -0.036(3) -0.028(3) 0.009(2)
C15 0.083(4) 0.060(3) 0.068(3) -0.029(3) -0.041(3) 0.014(3)
C12 0.060(3) 0.086(4) 0.046(3) -0.031(3) -0.020(3) -0.002(3)
C27 0.109(5) 0.076(4) 0.127(5) -0.060(4) -0.060(4) 0.005(3)
C33 0.086(4) 0.058(3) 0.059(3) -0.023(3) -0.030(3) 0.024(3)
C10 0.088(4) 0.094(4) 0.067(3) -0.054(3) -0.021(3) 0.017(3)
C9 0.056(4) 0.140(5) 0.097(4) -0.072(4) -0.019(3) 0.031(4)
C13 0.050(3) 0.115(5) 0.088(4) -0.069(4) -0.018(3) 0.002(3)
C26 0.069(4) 0.072(4) 0.108(5) -0.033(3) -0.007(3) -0.015(3)
C31 0.107(5) 0.058(4) 0.079(4) -0.022(3) -0.003(4) 0.006(4)
C29 0.083(4) 0.082(4) 0.060(4) -0.015(3) -0.023(3) 0.010(3)
C32 0.108(5) 0.059(4) 0.067(4) -0.013(3) -0.020(4) 0.036(4)
C17 0.086(4) 0.137(6) 0.178(7) -0.113(5) -0.081(5) 0.056(4)
C30 0.069(4) 0.120(6) 0.092(5) -0.038(5) -0.005(4) -0.016(4)
C34 0.178(8) 0.079(5) 0.156(8) -0.018(5) 0.024(6) -0.031(5)

loop_
_atom_type_symbol
_atom_type_description
_atom_type_scat_dispersion_real
_atom_type_scat_dispersion_imag
_atom_type_scat_source
C C 0.0033 0.0016 'International Tables Vol C Tables 4.2.6.8 and 6.1.1.4'
H H 0.0000 0.0000 'International Tables Vol C Tables 4.2.6.8 and 6.1.1.4'
N N 0.0061 0.0033 'International Tables Vol C Tables 4.2.6.8 and 6.1.1.4'
O O 0.0106 0.0060 'International Tables Vol C Tables 4.2.6.8 and 6.1.1.4'
S S 0.1246 0.1234 'International Tables Vol C Tables 4.2.6.8 and 6.1.1.4'
Se Se -0.0929 2.2259 'International Tables Vol C Tables 4.2.6.8 and 6.1.1.4'

loop_
_geom_angle_atom_site_label_1
_geom_angle_atom_site_label_2
_geom_angle_atom_site_label_3
_geom_angle
_geom_angle_site_symmetry_1
_geom_angle_site_symmetry_3
_geom_angle_publ_flag
C5 Se2 Se1 91.40(12) . . ?
C18 Se3 Se4 92.62(12) . . ?
C22 Se4 Se3 91.18(12) . . ?
C1 Se1 Se2 92.43(12) . . ?
O3 S5 O2 119.5(2) . . ?
O3 S5 N1 109.55(19) . . ?
O2 S5 N1 104.77(18) . . ?
O3 S5 C11 106.83(19) . . ?
O2 S5 C11 108.1(2) . . ?
N1 S5 C11 107.59(18) . . ?
O6 S6 O5 120.54(19) . . ?
O6 S6 N2 108.69(19) . . ?
O5 S6 N2 105.40(16) . . ?
O6 S6 C28 107.5(2) . . ?
O5 S6 C28 107.9(2) . . ?
N2 S6 C28 106.04(18) . . ?
C4 O1 H1 109.5 . . ?
C21 O4 H4 109.5 . . ?
C1 C6 C5 110.8(3) . . ?
C1 C6 H6A 109.5 . . ?
C5 C6 H6A 109.5 . . ?
C1 C6 H6B 109.5 . . ?
C5 C6 H6B 109.5 . . ?
H6A C6 H6B 108.1 . . ?
C19 N2 S6 119.9(2) . . ?
C19 N2 H2A 120.1 . . ?
S6 N2 H2A 120.1 . . ?
C2 N1 S5 121.1(3) . . ?
C2 N1 H1A 119.5 . . ?
S5 N1 H1A 119.5 . . ?
C18 C23 C22 110.9(3) . . ?
C18 C23 H23A 109.5 . . ?
C22 C23 H23A 109.5 . . ?
C18 C23 H23B 109.5 . . ?
C22 C23 H23B 109.5 . . ?
H23A C23 H23B 108.0 . . ?
N1 C2 C1 110.0(3) . . ?
N1 C2 C3 110.1(3) . . ?
C1 C2 C3 112.9(3) . . ?
N1 C2 H2 107.9 . . ?
C1 C2 H2 107.9 . . ?
C3 C2 H2 107.9 . . ?
C23 C22 C21 112.5(3) . . ?
C23 C22 Se4 106.4(3) . . ?
C21 C22 Se4 112.0(3) . . ?
C23 C22 H22 108.6 . . ?
C21 C22 H22 108.6 . . ?
Se4 C22 H22 108.6 . . ?
O4 C21 C20 105.6(3) . . ?
O4 C21 C22 107.1(3) . . ?
C20 C21 C22 109.5(3) . . ?
O4 C21 C25 109.0(3) . . ?
C20 C21 C25 111.6(4) . . ?
C22 C21 C25 113.6(3) . . ?
C1 C7 H7A 109.5 . . ?
C1 C7 H7B 109.5 . . ?
H7A C7 H7B 109.5 . . ?
C1 C7 H7C 109.5 . . ?
H7A C7 H7C 109.5 . . ?
H7B C7 H7C 109.5 . . ?
N2 C19 C20 110.0(3) . . ?
N2 C19 C18 107.8(3) . . ?
C20 C19 C18 113.2(3) . . ?
N2 C19 H19 108.6 . . ?
C20 C19 H19 108.6 . . ?
C18 C19 H19 108.6 . . ?
C4 C5 C6 112.0(3) . . ?
C4 C5 Se2 111.2(3) . . ?
C6 C5 Se2 106.9(3) . . ?
C4 C5 H5 108.9 . . ?
C6 C5 H5 108.9 . . ?
Se2 C5 H5 108.9 . . ?
O1 C4 C5 107.5(3) . . ?
O1 C4 C3 105.5(3) . . ?
C5 C4 C3 109.8(3) . . ?
O1 C4 C8 109.4(3) . . ?
C5 C4 C8 113.9(3) . . ?
C3 C4 C8 110.5(3) . . ?
C9 C8 C10 109.4(4) . . ?
C9 C8 C4 111.5(4) . . ?
C10 C8 C4 113.0(4) . . ?
C9 C8 H8 107.6 . . ?
C10 C8 H8 107.6 . . ?
C4 C8 H8 107.6 . . ?
C2 C3 C4 112.9(3) . . ?
C2 C3 H3A 109.0 . . ?
C4 C3 H3A 109.0 . . ?
C2 C3 H3B 109.0 . . ?
C4 C3 H3B 109.0 . . ?
H3A C3 H3B 107.8 . . ?
C6 C1 C7 112.0(3) . . ?
C6 C1 C2 109.8(3) . . ?
C7 C1 C2 113.3(3) . . ?
C6 C1 Se1 106.6(3) . . ?
C7 C1 Se1 106.9(3) . . ?
C2 C1 Se1 107.9(3) . . ?
C23 C18 C24 113.8(4) . . ?
C23 C18 C19 109.9(3) . . ?
C24 C18 C19 112.9(4) . . ?
C23 C18 Se3 105.8(3) . . ?
C24 C18 Se3 105.7(3) . . ?
C19 C18 Se3 108.3(3) . . ?
C18 C24 H24A 109.5 . . ?
C18 C24 H24B 109.5 . . ?
H24A C24 H24B 109.5 . . ?
C18 C24 H24C 109.5 . . ?
H24A C24 H24C 109.5 . . ?
H24B C24 H24C 109.5 . . ?
C21 C20 C19 114.2(3) . . ?
C21 C20 H20A 108.7 . . ?
C19 C20 H20A 108.7 . . ?
C21 C20 H20B 108.7 . . ?
C19 C20 H20B 108.7 . . ?
H20A C20 H20B 107.6 . . ?
C11 C16 C15 119.4(4) . . ?
C11 C16 H16 120.3 . . ?
C15 C16 H16 120.3 . . ?
C16 C11 C12 120.0(4) . . ?
C16 C11 S5 120.0(3) . . ?
C12 C11 S5 119.9(3) . . ?
C29 C28 C33 120.7(5) . . ?
C29 C28 S6 119.2(4) . . ?
C33 C28 S6 120.0(4) . . ?
C13 C14 C15 117.7(5) . . ?
C13 C14 C17 121.6(5) . . ?
C15 C14 C17 120.7(5) . . ?
C27 C25 C26 110.4(4) . . ?
C27 C25 C21 112.7(4) . . ?
C26 C25 C21 112.4(4) . . ?
C27 C25 H25 107.0 . . ?
C26 C25 H25 107.0 . . ?
C21 C25 H25 107.0 . . ?
C14 C15 C16 121.5(5) . . ?
C14 C15 H15 119.3 . . ?
C16 C15 H15 119.3 . . ?
C13 C12 C11 119.2(4) . . ?
C13 C12 H12 120.4 . . ?
C11 C12 H12 120.4 . . ?
C25 C27 H27A 109.5 . . ?
C25 C27 H27B 109.5 . . ?
H27A C27 H27B 109.5 . . ?
C25 C27 H27C 109.5 . . ?
H27A C27 H27C 109.5 . . ?
H27B C27 H27C 109.5 . . ?
C28 C33 C32 119.1(5) . . ?
C28 C33 H33 120.4 . . ?
C32 C33 H33 120.4 . . ?
C8 C10 H10A 109.5 . . ?
C8 C10 H10B 109.5 . . ?
H10A C10 H10B 109.5 . . ?
C8 C10 H10C 109.5 . . ?
H10A C10 H10C 109.5 . . ?
H10B C10 H10C 109.5 . . ?
C8 C9 H9A 109.5 . . ?
C8 C9 H9B 109.5 . . ?
H9A C9 H9B 109.5 . . ?
C8 C9 H9C 109.5 . . ?
H9A C9 H9C 109.5 . . ?
H9B C9 H9C 109.5 . . ?
C12 C13 C14 122.1(5) . . ?
C12 C13 H13 118.9 . . ?
C14 C13 H13 118.9 . . ?
C25 C26 H26A 109.5 . . ?
C25 C26 H26B 109.5 . . ?
H26A C26 H26B 109.5 . . ?
C25 C26 H26C 109.5 . . ?
H26A C26 H26C 109.5 . . ?
H26B C26 H26C 109.5 . . ?
C32 C31 C30 117.7(6) . . ?
C32 C31 C34 120.1(7) . . ?
C30 C31 C34 122.2(7) . . ?
C28 C29 C30 119.0(5) . . ?
C28 C29 H29 120.5 . . ?
C30 C29 H29 120.5 . . ?
C31 C32 C33 121.9(5) . . ?
C31 C32 H32 119.1 . . ?
C33 C32 H32 119.1 . . ?
C14 C17 H17A 109.5 . . ?
C14 C17 H17B 109.5 . . ?
H17A C17 H17B 109.5 . . ?
C14 C17 H17C 109.5 . . ?
H17A C17 H17C 109.5 . . ?
H17B C17 H17C 109.5 . . ?
C29 C30 C31 121.6(6) . . ?
C29 C30 H30 119.2 . . ?
C31 C30 H30 119.2 . . ?
C31 C34 H34A 109.5 . . ?
C31 C34 H34B 109.5 . . ?
H34A C34 H34B 109.5 . . ?
C31 C34 H34C 109.5 . . ?
H34A C34 H34C 109.5 . . ?
H34B C34 H34C 109.5 . . ?

loop_
_geom_bond_atom_site_label_1
_geom_bond_atom_site_label_2
_geom_bond_distance
_geom_bond_site_symmetry_2
_geom_bond_publ_flag
Se2 C5 1.995(4) . ?
Se2 Se1 2.3639(8) . ?
Se3 C18 2.004(4) . ?
Se3 Se4 2.3622(8) . ?
Se4 C22 1.992(4) . ?
Se1 C1 2.006(4) . ?
S5 O3 1.427(3) . ?
S5 O2 1.438(3) . ?
S5 N1 1.614(3) . ?
S5 C11 1.764(4) . ?
S6 O6 1.425(3) . ?
S6 O5 1.438(3) . ?
S6 N2 1.614(3) . ?
S6 C28 1.764(4) . ?
O1 C4 1.460(4) . ?
O1 H1 0.8200 . ?
O4 C21 1.445(4) . ?
O4 H4 0.8200 . ?
C6 C1 1.511(5) . ?
C6 C5 1.525(5) . ?
C6 H6A 0.9700 . ?
C6 H6B 0.9700 . ?
N2 C19 1.492(5) . ?
N2 H2A 0.8600 . ?
N1 C2 1.481(5) . ?
N1 H1A 0.8600 . ?
C23 C18 1.511(5) . ?
C23 C22 1.519(6) . ?
C23 H23A 0.9700 . ?
C23 H23B 0.9700 . ?
C2 C1 1.532(6) . ?
C2 C3 1.541(5) . ?
C2 H2 0.9800 . ?
C22 C21 1.531(6) . ?
C22 H22 0.9800 . ?
C21 C20 1.522(5) . ?
C21 C25 1.552(6) . ?
C7 C1 1.521(6) . ?
C7 H7A 0.9600 . ?
C7 H7B 0.9600 . ?
C7 H7C 0.9600 . ?
C19 C20 1.533(6) . ?
C19 C18 1.543(6) . ?
C19 H19 0.9800 . ?
C5 C4 1.511(6) . ?
C5 H5 0.9800 . ?
C4 C3 1.541(5) . ?
C4 C8 1.560(6) . ?
C8 C9 1.522(7) . ?
C8 C10 1.530(6) . ?
C8 H8 0.9800 . ?
C3 H3A 0.9700 . ?
C3 H3B 0.9700 . ?
C18 C24 1.523(6) . ?
C24 H24A 0.9600 . ?
C24 H24B 0.9600 . ?
C24 H24C 0.9600 . ?
C20 H20A 0.9700 . ?
C20 H20B 0.9700 . ?
C16 C11 1.369(6) . ?
C16 C15 1.378(6) . ?
C16 H16 0.9300 . ?
C11 C12 1.379(6) . ?
C28 C29 1.356(7) . ?
C28 C33 1.368(6) . ?
C14 C13 1.371(7) . ?
C14 C15 1.375(7) . ?
C14 C17 1.518(7) . ?
C25 C27 1.521(7) . ?
C25 C26 1.532(7) . ?
C25 H25 0.9800 . ?
C15 H15 0.9300 . ?
C12 C13 1.365(6) . ?
C12 H12 0.9300 . ?
C27 H27A 0.9600 . ?
C27 H27B 0.9600 . ?
C27 H27C 0.9600 . ?
C33 C32 1.382(7) . ?
C33 H33 0.9300 . ?
C10 H10A 0.9600 . ?
C10 H10B 0.9600 . ?
C10 H10C 0.9600 . ?
C9 H9A 0.9600 . ?
C9 H9B 0.9600 . ?
C9 H9C 0.9600 . ?
C13 H13 0.9300 . ?
C26 H26A 0.9600 . ?
C26 H26B 0.9600 . ?
C26 H26C 0.9600 . ?
C31 C32 1.348(8) . ?
C31 C30 1.384(8) . ?
C31 C34 1.519(8) . ?
C29 C30 1.378(8) . ?
C29 H29 0.9300 . ?
C32 H32 0.9300 . ?
C17 H17A 0.9600 . ?
C17 H17B 0.9600 . ?
C17 H17C 0.9600 . ?
C30 H30 0.9300 . ?
C34 H34A 0.9600 . ?
C34 H34B 0.9600 . ?
C34 H34C 0.9600 . ?

loop_
_geom_torsion_atom_site_label_1
_geom_torsion_atom_site_label_2
_geom_torsion_atom_site_label_3
_geom_torsion_atom_site_label_4
_geom_torsion
_geom_torsion_site_symmetry_1
_geom_torsion_site_symmetry_2
_geom_torsion_site_symmetry_3
_geom_torsion_site_symmetry_4
_geom_torsion_publ_flag
C18 Se3 Se4 C22 1.97(17) . . . . ?
C5 Se2 Se1 C1 1.68(17) . . . . ?
O6 S6 N2 C19 -53.8(3) . . . . ?
O5 S6 N2 C19 175.7(3) . . . . ?
C28 S6 N2 C19 61.4(4) . . . . ?
O3 S5 N1 C2 -61.0(3) . . . . ?
O2 S5 N1 C2 169.7(3) . . . . ?
C11 S5 N1 C2 54.8(4) . . . . ?
S5 N1 C2 C1 118.0(3) . . . . ?
S5 N1 C2 C3 -116.9(3) . . . . ?
C18 C23 C22 C21 -60.5(4) . . . . ?
C18 C23 C22 Se4 62.6(4) . . . . ?
Se3 Se4 C22 C23 -31.7(3) . . . . ?
Se3 Se4 C22 C21 91.6(3) . . . . ?
C23 C22 C21 O4 -58.9(4) . . . . ?
Se4 C22 C21 O4 -178.8(2) . . . . ?
C23 C22 C21 C20 55.1(4) . . . . ?
Se4 C22 C21 C20 -64.7(4) . . . . ?
C23 C22 C21 C25 -179.3(4) . . . . ?
Se4 C22 C21 C25 60.9(4) . . . . ?
S6 N2 C19 C20 -102.3(3) . . . . ?
S6 N2 C19 C18 133.9(3) . . . . ?
C1 C6 C5 C4 -61.0(4) . . . . ?
C1 C6 C5 Se2 61.1(4) . . . . ?
Se1 Se2 C5 C4 91.6(3) . . . . ?
Se1 Se2 C5 C6 -31.0(3) . . . . ?
C6 C5 C4 O1 -58.3(4) . . . . ?
Se2 C5 C4 O1 -177.9(2) . . . . ?
C6 C5 C4 C3 56.0(4) . . . . ?
Se2 C5 C4 C3 -63.6(4) . . . . ?
C6 C5 C4 C8 -179.6(3) . . . . ?
Se2 C5 C4 C8 60.8(4) . . . . ?
O1 C4 C8 C9 46.0(5) . . . . ?
C5 C4 C8 C9 166.3(4) . . . . ?
C3 C4 C8 C9 -69.6(5) . . . . ?
O1 C4 C8 C10 -77.6(5) . . . . ?
C5 C4 C8 C10 42.6(5) . . . . ?
C3 C4 C8 C10 166.7(4) . . . . ?
N1 C2 C3 C4 -73.0(4) . . . . ?
C1 C2 C3 C4 50.4(5) . . . . ?
O1 C4 C3 C2 64.8(4) . . . . ?
C5 C4 C3 C2 -50.7(4) . . . . ?
C8 C4 C3 C2 -177.1(3) . . . . ?
C5 C6 C1 C7 -175.6(3) . . . . ?
C5 C6 C1 C2 57.7(4) . . . . ?
C5 C6 C1 Se1 -59.0(4) . . . . ?
N1 C2 C1 C6 70.4(4) . . . . ?
C3 C2 C1 C6 -53.0(4) . . . . ?
N1 C2 C1 C7 -55.6(4) . . . . ?
C3 C2 C1 C7 -179.1(3) . . . . ?
N1 C2 C1 Se1 -173.7(2) . . . . ?
C3 C2 C1 Se1 62.8(4) . . . . ?
Se2 Se1 C1 C6 28.0(3) . . . . ?
Se2 Se1 C1 C7 147.9(3) . . . . ?
Se2 Se1 C1 C2 -89.9(3) . . . . ?
C22 C23 C18 C24 -175.6(3) . . . . ?
C22 C23 C18 C19 56.8(4) . . . . ?
C22 C23 C18 Se3 -60.0(4) . . . . ?
N2 C19 C18 C23 70.3(4) . . . . ?
C20 C19 C18 C23 -51.6(4) . . . . ?
N2 C19 C18 C24 -57.9(4) . . . . ?
C20 C19 C18 C24 -179.8(3) . . . . ?
N2 C19 C18 Se3 -174.6(2) . . . . ?
C20 C19 C18 Se3 63.5(4) . . . . ?
Se4 Se3 C18 C23 27.9(3) . . . . ?
Se4 Se3 C18 C24 148.9(3) . . . . ?
Se4 Se3 C18 C19 -89.8(3) . . . . ?
O4 C21 C20 C19 65.4(4) . . . . ?
C22 C21 C20 C19 -49.6(4) . . . . ?
C25 C21 C20 C19 -176.3(3) . . . . ?
N2 C19 C20 C21 -71.3(4) . . . . ?
C18 C19 C20 C21 49.4(5) . . . . ?
C15 C16 C11 C12 0.2(6) . . . . ?
C15 C16 C11 S5 -178.9(3) . . . . ?
O3 S5 C11 C16 1.6(4) . . . . ?
O2 S5 C11 C16 131.4(3) . . . . ?
N1 S5 C11 C16 -115.9(3) . . . . ?
O3 S5 C11 C12 -177.4(3) . . . . ?
O2 S5 C11 C12 -47.6(4) . . . . ?
N1 S5 C11 C12 65.0(4) . . . . ?
O6 S6 C28 C29 -172.0(4) . . . . ?
O5 S6 C28 C29 -40.6(4) . . . . ?
N2 S6 C28 C29 71.9(4) . . . . ?
O6 S6 C28 C33 13.5(4) . . . . ?
O5 S6 C28 C33 144.9(3) . . . . ?
N2 S6 C28 C33 -102.6(4) . . . . ?
O4 C21 C25 C27 -65.3(5) . . . . ?
C20 C21 C25 C27 178.5(4) . . . . ?
C22 C21 C25 C27 54.0(5) . . . . ?
O4 C21 C25 C26 60.2(5) . . . . ?
C20 C21 C25 C26 -56.1(5) . . . . ?
C22 C21 C25 C26 179.5(4) . . . . ?
C13 C14 C15 C16 1.9(7) . . . . ?
C17 C14 C15 C16 -176.6(4) . . . . ?
C11 C16 C15 C14 -1.6(7) . . . . ?
C16 C11 C12 C13 0.9(7) . . . . ?
S5 C11 C12 C13 180.0(3) . . . . ?
C29 C28 C33 C32 -0.8(7) . . . . ?
S6 C28 C33 C32 173.6(4) . . . . ?
C11 C12 C13 C14 -0.6(7) . . . . ?
C15 C14 C13 C12 -0.8(7) . . . . ?
C17 C14 C13 C12 177.6(5) . . . . ?
C33 C28 C29 C30 1.7(8) . . . . ?
S6 C28 C29 C30 -172.7(4) . . . . ?
C30 C31 C32 C33 2.1(9) . . . . ?
C34 C31 C32 C33 -176.4(6) . . . . ?
C28 C33 C32 C31 -1.1(8) . . . . ?
C28 C29 C30 C31 -0.7(9) . . . . ?
C32 C31 C30 C29 -1.1(10) . . . . ?
C34 C31 C30 C29 177.3(6) . . . . ?
